data_2000874
loop_
_publ_author_name
'Jones, P. G.'
'Kirby, A. J.'
'Percy, J. M.'

_publ_section_title
;
 Bond length and reactivity. Structures of the triphenylmethyl ether
 and the 4-nitrobenzoate ester of <i>anti</i>-7-norbornenol
;
_journal_issue 5
_journal_name_full 'Acta Crystallographica Section C'
_journal_page_first 829
_journal_page_last 832
_journal_paper_doi 10.1107/S0108270191012155
_journal_volume 48
_journal_year 1992
_chemical_formula_sum 'C26 H24 O'
_chemical_formula_weight 352.48
_space_group_IT_number 14
_space_group_name_Hall '-P 2yn'
_space_group_name_H-M_alt 'P 1 21/n 1'
_symmetry_cell_setting monoclinic
_symmetry_space_group_name_Hall '-P 2yn'
_symmetry_space_group_name_H-M 'P 1 21/n 1'
_cell_angle_alpha 90
_cell_angle_beta 114.32(2)
_cell_angle_gamma 90
_cell_formula_units_Z 4
_cell_length_a 15.415(3)
_cell_length_b 9.003(2)
_cell_length_c 15.454(3)
_cell_volume 1954.4(8)
_diffrn_radiation_type Mo
_diffrn_radiation_wavelength 0.71069
_exptl_absorpt_coefficient_mu 0.07
_exptl_crystal_density_diffrn 1.197
_exptl_crystal_F_000 752
_cod_data_source_file ha0050.cif
_cod_data_source_block ha0050a
_cod_original_cell_volume 1954.5
_cod_original_formula_sum 'C26 H24 O1'
_cod_database_code 2000874

loop_
_space_group_symop_id
_space_group_symop_operation_xyz
1 x,y,z
2 -x+1/2,y+1/2,-z+1/2
3 -x,-y,-z
4 x+1/2,-y+1/2,z+1/2

loop_
_atom_site_label
_atom_site_fract_x
_atom_site_fract_y
_atom_site_fract_z
_atom_site_U_iso_or_equiv
O(1) .48880(10) .11550(10) .25630(10) .0510(10)
C(1) .50380(10) -.0265(2) .12250(10) .0600(10)
C(2) .50500(10) -.1921(2) .11120(10) .0770(10)
C(3) .45840(10) -.2518(2) .1568(2) .0810(10)
C(4) .42440(10) -.1289(2) .20070(10) .0660(10)
C(5) .34700(10) -.0437(2) .11840(10) .0740(10)
C(6) .40120(10) .0252(2) .06490(10) .0700(10)
C(7) .50910(10) -.0232(2) .22380(10) .0520(10)
C(10) .56840(10) .2073(2) .31340(10) .0470(10)
C(11) .62380(10) .2466(2) .25380(10) .0470(10)
C(12) .70650(10) .1749(2) .26320(10) .0600(10)
C(13) .74830(10) .2049(2) .20100(10) .0720(10)
C(14) .70810(10) .3038(2) .12820(10) .0700(10)
C(15) .62560(10) .3752(2) .11750(10) .0630(10)
C(16) .58410(10) .3478(2) .17990(10) .0540(10)
C(21) .62700(10) .1311(2) .40910(10) .0490(10)
C(22) .71810(10) .1782(2) .46820(10) .0670(10)
C(23) .76660(10) .1145(2) .55690(10) .0810(10)
C(24) .72550(10) .0038(2) .58810(10) .0770(10)
C(25) .63540(10) -.0429(2) .53090(10) .0680(10)
C(26) .58630(10) .0206(2) .44250(10) .0570(10)
C(31) .52420(10) .3465(2) .33640(10) .0510(10)
C(32) .58090(10) .4697(2) .37610(10) .0680(10)
C(33) .5453(2) .5930(2) .40200(10) .0870(10)
C(34) .4528(2) .5970(2) .38990(10) .0930(10)
C(35) .39500(10) .4773(2) .35020(10) .0840(10)
C(36) .43030(10) .3503(2) .32280(10) .0640(10)
H(1A) .5519(9) .0283(16) .1086(10) ?
H(2A) .5330(12) -.241(2) .0711(13) ?
H(3A) .4414(11) -.351(2) .1603(14) ?
H(4A) .4060(11) -.154(2) .2551(12) ?
H(5A) .3169(10) .0389(19) .1423(12) ?
H(5B) .2961(11) -.108(2) .0787(13) ?
H(6A) .3754(11) -.008(2) -.0048(13) ?
H(6B) .3993(11) .144(2) .0679(13) ?
H(7A) .5694(9) -.0646(16) .2688(10) ?
H(12A) .7352 .1038 .3132 ?
H(13A) .8064 .1555 .2091 ?
H(14A) .7372 .3231 .0851 ?
H(15A) .5967 .4446 .0664 ?
H(16A) .5269 .3995 .1721 ?
H(22A) .7478 .2557 .4474 ?
H(23A) .8296 .1483 .5969 ?
H(24A) .7595 -.0404 .6494 ?
H(25A) .6061 -.1203 .5523 ?
H(26A) .5229 -.0126 .4037 ?
H(32A) .6465 .4682 .3857 ?
H(33A) .5859 .6771 .4288 ?
H(34A) .4282 .6829 .4090 ?
H(35A) .3295 .4804 .3410 ?
H(36A) .3893 .2671 .2949 ?
